data_1513197
loop_
_publ_author_name
'Subhi A. Al-Jibori'
'Amina I.A. Al-Nassiry'
'Graeme Hogarth'
'Luca Salassa'

_publ_section_title
;
 Platinum and palladium bis(diphenylphosphino)ferrocene (dppf) complexes
 with heterocyclic N-acetamide ligands: Synthesis and molecular structures
 of [MCl(sac)(k2-dppf)] (M = Pt, Pd, sac = saccharinate),
 [PtCl(ata)(k2-dppf)] and [Pt(ata)2(k2-dppf)] (ataH =
 N-(2-thiazolyl)acetamide
;
_journal_name_full
;
Inorganica Chimica Acta
;
_journal_page_first 46
_journal_page_last 53
_journal_paper_doi 10.1016/j.ica.2012.12.010
_journal_volume 398
_journal_year 2013
_chemical_formula_sum 'C41 H32 Cl Fe N O3 P2 Pt S'
_chemical_formula_weight 967.07
_space_group_IT_number 19
_symmetry_cell_setting orthorhombic
_symmetry_space_group_name_Hall 'P 2ac 2ab'
_symmetry_space_group_name_H-M 'P 21 21 21'
_atom_sites_solution_hydrogens geom
_atom_sites_solution_primary direct
_atom_sites_solution_secondary difmap
_cell_angle_alpha 90.00
_cell_angle_beta 90.00
_cell_angle_gamma 90.00
_cell_formula_units_Z 4
_cell_length_a 10.4220(9)
_cell_length_b 16.2327(15)
_cell_length_c 21.504(2)
_cell_measurement_temperature 123(2)
_cell_volume 3638.0(6)
_computing_cell_refinement 'Bruker SAINT'
_computing_data_collection 'Bruker SMART'
_computing_data_reduction 'Bruker SAINT'
_computing_structure_refinement 'SHELXL-97 (Sheldrick, 1997)'
_computing_structure_solution 'SHELXS-97 (Sheldrick, 1990)'
_diffrn_ambient_temperature 123(2)
_diffrn_measured_fraction_theta_full 0.996
_diffrn_measured_fraction_theta_max 0.977
_diffrn_measurement_device_type 'Bruker SMART APEX diffractometer'
_diffrn_measurement_method '\w rotation with narrow frames'
_diffrn_radiation_monochromator graphite
_diffrn_radiation_source 'fine-focus sealed tube'
_diffrn_radiation_type MoK\a
_diffrn_radiation_wavelength 0.71073
_diffrn_reflns_av_R_equivalents 0.0530
_diffrn_reflns_av_sigmaI/netI 0.0694
_diffrn_reflns_limit_h_max 13
_diffrn_reflns_limit_h_min -13
_diffrn_reflns_limit_k_max 21
_diffrn_reflns_limit_k_min -20
_diffrn_reflns_limit_l_max 28
_diffrn_reflns_limit_l_min -28
_diffrn_reflns_number 29756
_diffrn_reflns_theta_full 26.00
_diffrn_reflns_theta_max 28.28
_diffrn_reflns_theta_min 2.51
_exptl_absorpt_coefficient_mu 4.500
_exptl_absorpt_correction_T_max 0.5715
_exptl_absorpt_correction_T_min 0.3655
_exptl_absorpt_correction_type multi-scan
_exptl_crystal_colour yellow
_exptl_crystal_density_diffrn 1.766
_exptl_crystal_density_method 'not measured'
_exptl_crystal_description block
_exptl_crystal_F_000 1904
_exptl_crystal_size_max 0.28
_exptl_crystal_size_mid 0.16
_exptl_crystal_size_min 0.14
_refine_diff_density_max 1.727
_refine_diff_density_min -1.217
_refine_diff_density_rms 0.127
_refine_ls_abs_structure_details 'Flack H D (1983), Acta Cryst. A39, 876-881'
_refine_ls_abs_structure_Flack 0.024(5)
_refine_ls_extinction_method none
_refine_ls_goodness_of_fit_ref 0.989
_refine_ls_hydrogen_treatment constr
_refine_ls_matrix_type full
_refine_ls_number_parameters 460
_refine_ls_number_reflns 8623
_refine_ls_number_restraints 0
_refine_ls_restrained_S_all 0.989
_refine_ls_R_factor_all 0.0404
_refine_ls_R_factor_gt 0.0336
_refine_ls_shift/su_max 0.002
_refine_ls_shift/su_mean 0.000
_refine_ls_structure_factor_coef Fsqd
_refine_ls_weighting_details 'calc w=1/[\s^2^(Fo^2^)+(0.0083P)^2^+0.0000P] where P=(Fo^2^+2Fc^2^)/3'
_refine_ls_weighting_scheme calc
_refine_ls_wR_factor_gt 0.0624
_refine_ls_wR_factor_ref 0.0643
_reflns_number_gt 7731
_reflns_number_total 8623
_reflns_threshold_expression I>2\s(I)
_cod_data_source_file ICA-2013-398-46-53-2.cif
_cod_data_source_block str0665
_cod_original_sg_symbol_H-M P212121
_cod_database_code 1513197

loop_
_symmetry_equiv_pos_as_xyz
'x, y, z'
'-x+1/2, -y, z+1/2'
'-x, y+1/2, -z+1/2'
'x+1/2, -y+1/2, -z'

loop_
_atom_site_label
_atom_site_type_symbol
_atom_site_fract_x
_atom_site_fract_y
_atom_site_fract_z
_atom_site_U_iso_or_equiv
_atom_site_adp_type
_atom_site_occupancy
_atom_site_symmetry_multiplicity
_atom_site_calc_flag
_atom_site_refinement_flags
Pt1 Pt 0.517452(16) 0.914949(11) 0.856390(9) 0.01801(5) Uani 1 1 d .
Fe1 Fe 0.29216(7) 0.76870(5) 0.73510(4) 0.02536(18) Uani 1 1 d .
P1 P 0.31483(12) 0.86759(8) 0.87074(6) 0.0201(3) Uani 1 1 d .
P2 P 0.58909(12) 0.82089(8) 0.78690(6) 0.0202(3) Uani 1 1 d .
S1 S 0.53460(13) 1.04929(7) 0.97441(6) 0.0243(3) Uani 1 1 d .
Cl1 Cl 0.72999(11) 0.96145(7) 0.85189(7) 0.0258(3) Uani 1 1 d .
N1 N 0.4733(4) 1.0199(2) 0.90781(17) 0.0202(8) Uani 1 1 d .
O1 O 0.5038(4) 0.9919(2) 1.02256(15) 0.0317(8) Uani 1 1 d .
O2 O 0.6675(3) 1.0713(2) 0.96981(17) 0.0308(9) Uani 1 1 d .
O3 O 0.3364(4) 1.0683(2) 0.83323(16) 0.0307(9) Uani 1 1 d .
C1 C 0.2249(5) 0.8452(3) 0.8009(2) 0.0242(12) Uani 1 1 d .
C2 C 0.2437(5) 0.8894(4) 0.7436(2) 0.0300(13) Uani 1 1 d .
H2B H 0.3022 0.9375 0.7372 0.036 Uiso 1 1 calc R
C3 C 0.1664(5) 0.8525(4) 0.6982(3) 0.0366(15) Uani 1 1 d .
H3A H 0.1623 0.8691 0.6534 0.044 Uiso 1 1 calc R
C4 C 0.0994(5) 0.7875(4) 0.7248(3) 0.0389(15) Uani 1 1 d .
H4A H 0.0386 0.7500 0.7026 0.047 Uiso 1 1 calc R
C5 C 0.1333(5) 0.7823(3) 0.7888(3) 0.0295(13) Uani 1 1 d .
H5A H 0.0995 0.7415 0.8196 0.035 Uiso 1 1 calc R
C6 C 0.4812(5) 0.7522(3) 0.7465(2) 0.0234(10) Uani 1 1 d .
C7 C 0.4147(5) 0.6849(3) 0.7745(3) 0.0267(12) Uani 1 1 d .
H7A H 0.4177 0.6691 0.8194 0.032 Uiso 1 1 calc R
C8 C 0.3414(6) 0.6455(4) 0.7274(3) 0.0346(14) Uani 1 1 d .
H8A H 0.2820 0.5979 0.7339 0.042 Uiso 1 1 calc R
C9 C 0.3641(5) 0.6854(4) 0.6706(3) 0.0330(14) Uani 1 1 d .
H9A H 0.3236 0.6710 0.6298 0.040 Uiso 1 1 calc R
C10 C 0.4509(5) 0.7522(3) 0.6813(2) 0.0280(12) Uani 1 1 d .
H10A H 0.4847 0.7913 0.6493 0.034 Uiso 1 1 calc R
C11 C 0.3114(5) 0.7745(3) 0.9171(2) 0.0219(11) Uani 1 1 d .
C12 C 0.1956(5) 0.7418(3) 0.9370(2) 0.0271(12) Uani 1 1 d .
H12A H 0.1177 0.7692 0.9272 0.033 Uiso 1 1 calc R
C13 C 0.1926(5) 0.6696(3) 0.9711(2) 0.0265(12) Uani 1 1 d .
H13A H 0.1127 0.6469 0.9836 0.032 Uiso 1 1 calc R
C14 C 0.3069(6) 0.6299(3) 0.9871(3) 0.0293(13) Uani 1 1 d .
H14A H 0.3049 0.5800 1.0101 0.035 Uiso 1 1 calc R
C15 C 0.4222(5) 0.6635(3) 0.9693(2) 0.0271(12) Uani 1 1 d .
H15A H 0.5002 0.6376 0.9810 0.033 Uiso 1 1 calc R
C16 C 0.4250(5) 0.7349(3) 0.9345(2) 0.0237(11) Uani 1 1 d .
H16A H 0.5052 0.7575 0.9222 0.028 Uiso 1 1 calc R
C17 C 0.2059(5) 0.9343(3) 0.9149(2) 0.0227(11) Uani 1 1 d .
C18 C 0.1000(5) 0.9715(3) 0.8882(3) 0.0300(13) Uani 1 1 d .
H18A H 0.0805 0.9621 0.8456 0.036 Uiso 1 1 calc R
C19 C 0.0222(6) 1.0225(3) 0.9236(3) 0.0368(13) Uani 1 1 d .
H19A H -0.0510 1.0477 0.9054 0.044 Uiso 1 1 calc R
C20 C 0.0511(5) 1.0366(4) 0.9853(3) 0.0383(15) Uani 1 1 d .
H20A H -0.0027 1.0715 1.0093 0.046 Uiso 1 1 calc R
C21 C 0.1573(6) 1.0008(3) 1.0125(3) 0.0330(14) Uani 1 1 d .
H21A H 0.1779 1.0122 1.0546 0.040 Uiso 1 1 calc R
C22 C 0.2337(5) 0.9479(3) 0.9777(3) 0.0266(12) Uani 1 1 d .
H22A H 0.3046 0.9209 0.9966 0.032 Uiso 1 1 calc R
C23 C 0.7091(5) 0.7486(3) 0.8152(2) 0.0201(10) Uani 1 1 d .
C24 C 0.7646(5) 0.7560(3) 0.8738(2) 0.0241(12) Uani 1 1 d .
H24A H 0.7429 0.8018 0.8993 0.029 Uiso 1 1 calc R
C25 C 0.8501(5) 0.6983(3) 0.8955(3) 0.0296(13) Uani 1 1 d .
H25A H 0.8865 0.7041 0.9357 0.036 Uiso 1 1 calc R
C26 C 0.8831(5) 0.6320(3) 0.8588(3) 0.0337(13) Uani 1 1 d .
H26A H 0.9426 0.5923 0.8736 0.040 Uiso 1 1 calc R
C27 C 0.8297(5) 0.6235(3) 0.8005(3) 0.0333(13) Uani 1 1 d .
H27A H 0.8525 0.5779 0.7752 0.040 Uiso 1 1 calc R
C28 C 0.7422(5) 0.6816(3) 0.7787(3) 0.0278(12) Uani 1 1 d .
H28A H 0.7052 0.6752 0.7386 0.033 Uiso 1 1 calc R
C29 C 0.6603(5) 0.8796(3) 0.7233(2) 0.0242(11) Uani 1 1 d .
C30 C 0.5858(5) 0.9359(3) 0.6912(3) 0.0321(14) Uani 1 1 d .
H30A H 0.4976 0.9419 0.7014 0.039 Uiso 1 1 calc R
C31 C 0.6383(5) 0.9833(3) 0.6445(3) 0.0344(12) Uani 1 1 d .
H31A H 0.5858 1.0209 0.6222 0.041 Uiso 1 1 calc R
C32 C 0.7650(6) 0.9764(4) 0.6305(3) 0.0367(14) Uani 1 1 d .
H32A H 0.8006 1.0089 0.5980 0.044 Uiso 1 1 calc R
C33 C 0.8413(5) 0.9233(4) 0.6628(3) 0.0450(16) Uani 1 1 d .
H33A H 0.9302 0.9200 0.6532 0.054 Uiso 1 1 calc R
C34 C 0.7910(5) 0.8739(4) 0.7094(3) 0.0305(14) Uani 1 1 d .
H34A H 0.8446 0.8368 0.7315 0.037 Uiso 1 1 calc R
C35 C 0.3887(4) 1.0759(3) 0.8818(2) 0.0229(11) Uani 1 1 d .
C36 C 0.3691(5) 1.1473(3) 0.9261(3) 0.0250(12) Uani 1 1 d .
C37 C 0.2914(5) 1.2149(3) 0.9178(3) 0.0355(14) Uani 1 1 d .
H37A H 0.2402 1.2206 0.8816 0.043 Uiso 1 1 calc R
C38 C 0.2900(6) 1.2740(4) 0.9637(3) 0.0439(17) Uani 1 1 d .
H38A H 0.2391 1.3220 0.9583 0.053 Uiso 1 1 calc R
C39 C 0.3611(6) 1.2650(4) 1.0176(3) 0.0398(15) Uani 1 1 d .
H39A H 0.3563 1.3061 1.0489 0.048 Uiso 1 1 calc R
C40 C 0.4381(5) 1.1980(4) 1.0265(3) 0.0357(14) Uani 1 1 d .
H40A H 0.4880 1.1917 1.0631 0.043 Uiso 1 1 calc R
C41 C 0.4400(5) 1.1400(3) 0.9796(3) 0.0252(12) Uani 1 1 d .

loop_
_atom_site_aniso_label
_atom_site_aniso_U_11
_atom_site_aniso_U_22
_atom_site_aniso_U_33
_atom_site_aniso_U_23
_atom_site_aniso_U_13
_atom_site_aniso_U_12
Pt1 0.01704(8) 0.01689(8) 0.02010(8) -0.00037(8) -0.00061(8) -0.00040(7)
Fe1 0.0201(4) 0.0300(4) 0.0259(4) -0.0067(3) -0.0027(3) 0.0013(3)
P1 0.0173(6) 0.0199(6) 0.0230(8) -0.0018(5) 0.0009(5) -0.0003(5)
P2 0.0189(7) 0.0223(7) 0.0194(7) -0.0012(5) -0.0010(5) 0.0025(5)
S1 0.0254(7) 0.0213(6) 0.0262(7) -0.0014(5) -0.0015(6) -0.0010(5)
Cl1 0.0213(6) 0.0249(6) 0.0312(7) -0.0004(6) -0.0005(6) -0.0040(5)
N1 0.022(2) 0.0151(19) 0.023(2) -0.0025(15) 0.0002(19) 0.0005(18)
O1 0.034(2) 0.0323(19) 0.0286(19) 0.0057(15) -0.0081(18) -0.0002(18)
O2 0.0249(19) 0.033(2) 0.034(2) -0.0084(18) -0.0044(16) -0.0065(17)
O3 0.039(2) 0.026(2) 0.027(2) 0.0058(16) -0.0057(18) 0.0013(17)
C1 0.018(3) 0.025(3) 0.030(3) -0.005(2) 0.001(2) 0.003(2)
C2 0.023(3) 0.044(4) 0.024(3) -0.001(2) 0.001(2) 0.006(2)
C3 0.028(3) 0.052(4) 0.030(3) -0.007(3) -0.006(3) 0.014(3)
C4 0.020(3) 0.054(4) 0.042(4) -0.016(3) -0.004(3) 0.008(3)
C5 0.017(3) 0.034(3) 0.037(3) -0.012(3) 0.001(2) -0.004(2)
C6 0.019(2) 0.026(2) 0.026(3) -0.007(2) -0.003(2) 0.002(2)
C7 0.023(3) 0.023(3) 0.034(3) -0.006(2) 0.000(2) 0.003(2)
C8 0.034(3) 0.028(3) 0.042(4) -0.016(3) 0.001(3) -0.001(3)
C9 0.022(3) 0.046(4) 0.031(3) -0.023(3) -0.004(2) 0.004(3)
C10 0.023(3) 0.040(3) 0.021(3) -0.004(2) 0.000(2) 0.005(2)
C11 0.024(3) 0.020(3) 0.021(3) -0.004(2) 0.002(2) -0.007(2)
C12 0.025(3) 0.026(3) 0.031(3) 0.000(2) 0.003(2) 0.001(2)
C13 0.028(3) 0.020(3) 0.031(3) 0.000(2) 0.004(2) -0.004(2)
C14 0.044(4) 0.020(3) 0.024(3) -0.001(2) 0.006(3) -0.001(3)
C15 0.032(3) 0.024(3) 0.026(3) -0.004(2) -0.002(2) 0.008(2)
C16 0.023(3) 0.024(3) 0.024(3) -0.003(2) 0.001(2) 0.000(2)
C17 0.024(3) 0.016(3) 0.028(3) -0.004(2) 0.007(2) -0.005(2)
C18 0.025(3) 0.028(3) 0.037(3) -0.001(3) -0.004(2) 0.004(2)
C19 0.028(3) 0.024(3) 0.059(4) -0.006(3) -0.004(3) 0.002(3)
C20 0.033(3) 0.031(3) 0.051(4) -0.016(3) 0.017(3) 0.003(2)
C21 0.036(3) 0.025(3) 0.038(3) -0.006(3) 0.008(3) -0.009(3)
C22 0.025(3) 0.022(3) 0.033(3) -0.003(2) 0.004(2) -0.005(2)
C23 0.019(3) 0.017(2) 0.024(3) 0.001(2) -0.001(2) 0.001(2)
C24 0.022(3) 0.024(3) 0.026(3) 0.000(2) 0.002(2) -0.005(2)
C25 0.030(3) 0.034(3) 0.025(3) 0.006(2) -0.009(2) 0.001(2)
C26 0.032(3) 0.025(3) 0.044(3) 0.010(3) -0.008(3) 0.007(2)
C27 0.036(3) 0.022(3) 0.041(4) -0.005(3) -0.005(3) 0.004(2)
C28 0.029(3) 0.024(3) 0.031(3) -0.005(2) -0.011(2) 0.003(2)
C29 0.022(3) 0.027(3) 0.023(3) 0.002(2) -0.001(2) -0.003(2)
C30 0.029(3) 0.036(3) 0.032(3) 0.010(2) 0.006(2) 0.004(2)
C31 0.038(3) 0.034(3) 0.032(3) 0.006(3) 0.000(3) 0.006(2)
C32 0.043(3) 0.038(3) 0.029(3) 0.014(3) 0.009(3) 0.003(3)
C33 0.028(3) 0.057(4) 0.050(4) 0.013(3) 0.011(3) 0.008(3)
C34 0.022(3) 0.035(3) 0.034(3) 0.009(3) 0.006(2) 0.009(3)
C35 0.019(2) 0.020(3) 0.030(3) -0.001(2) 0.006(2) 0.000(2)
C36 0.022(3) 0.019(3) 0.034(3) 0.001(2) 0.009(2) 0.001(2)
C37 0.033(3) 0.030(3) 0.043(4) 0.005(3) 0.003(3) 0.002(3)
C38 0.034(3) 0.028(3) 0.069(5) -0.009(3) 0.017(3) 0.004(3)
C39 0.036(4) 0.028(3) 0.056(4) -0.015(3) 0.009(3) -0.001(3)
C40 0.033(3) 0.036(3) 0.038(3) -0.010(3) 0.005(3) -0.006(3)
C41 0.024(3) 0.021(3) 0.030(3) -0.001(2) 0.007(2) -0.005(2)

loop_
_atom_type_symbol
_atom_type_description
_atom_type_scat_dispersion_real
_atom_type_scat_dispersion_imag
_atom_type_scat_source
C C 0.0033 0.0016 'International Tables Vol C Tables 4.2.6.8 and 6.1.1.4'
H H 0.0000 0.0000 'International Tables Vol C Tables 4.2.6.8 and 6.1.1.4'
N N 0.0061 0.0033 'International Tables Vol C Tables 4.2.6.8 and 6.1.1.4'
O O 0.0106 0.0060 'International Tables Vol C Tables 4.2.6.8 and 6.1.1.4'
P P 0.1023 0.0942 'International Tables Vol C Tables 4.2.6.8 and 6.1.1.4'
S S 0.1246 0.1234 'International Tables Vol C Tables 4.2.6.8 and 6.1.1.4'
Cl Cl 0.1484 0.1585 'International Tables Vol C Tables 4.2.6.8 and 6.1.1.4'
Fe Fe 0.3463 0.8444 'International Tables Vol C Tables 4.2.6.8 and 6.1.1.4'
Pt Pt -1.7033 8.3905 'International Tables Vol C Tables 4.2.6.8 and 6.1.1.4'

loop_
_geom_angle_atom_site_label_1
_geom_angle_atom_site_label_2
_geom_angle_atom_site_label_3
_geom_angle
N1 Pt1 P2 167.26(11)
N1 Pt1 P1 89.97(12)
P2 Pt1 P1 99.69(5)
N1 Pt1 Cl1 88.11(12)
P2 Pt1 Cl1 83.00(5)
P1 Pt1 Cl1 174.42(5)
C6 Fe1 C1 109.8(2)
C6 Fe1 C5 138.3(2)
C1 Fe1 C5 41.2(2)
C6 Fe1 C2 111.3(2)
C1 Fe1 C2 41.8(2)
C5 Fe1 C2 69.0(2)
C6 Fe1 C10 41.68(19)
C1 Fe1 C10 139.9(2)
C5 Fe1 C10 178.7(2)
C2 Fe1 C10 112.3(2)
C6 Fe1 C4 178.8(2)
C1 Fe1 C4 69.0(2)
C5 Fe1 C4 40.9(2)
C2 Fe1 C4 67.8(2)
C10 Fe1 C4 139.2(2)
C6 Fe1 C3 139.9(2)
C1 Fe1 C3 68.9(2)
C5 Fe1 C3 68.1(2)
C2 Fe1 C3 40.1(2)
C10 Fe1 C3 112.7(2)
C4 Fe1 C3 39.7(2)
C6 Fe1 C7 41.2(2)
C1 Fe1 C7 109.7(2)
C5 Fe1 C7 110.2(2)
C2 Fe1 C7 139.3(2)
C10 Fe1 C7 69.0(2)
C4 Fe1 C7 139.2(2)
C3 Fe1 C7 178.3(2)
C6 Fe1 C8 68.7(2)
C1 Fe1 C8 137.7(2)
C5 Fe1 C8 110.6(2)
C2 Fe1 C8 179.4(2)
C10 Fe1 C8 68.1(2)
C4 Fe1 C8 112.3(3)
C3 Fe1 C8 140.2(2)
C7 Fe1 C8 40.3(2)
C6 Fe1 C9 68.89(19)
C1 Fe1 C9 177.1(2)
C5 Fe1 C9 138.2(2)
C2 Fe1 C9 141.0(2)
C10 Fe1 C9 40.7(2)
C4 Fe1 C9 112.3(2)
C3 Fe1 C9 113.8(2)
C7 Fe1 C9 67.6(2)
C8 Fe1 C9 39.5(2)
C1 P1 C11 106.2(2)
C1 P1 C17 103.2(2)
C11 P1 C17 101.3(2)
C1 P1 Pt1 115.96(17)
C11 P1 Pt1 112.09(17)
C17 P1 Pt1 116.52(16)
C6 P2 C23 101.0(2)
C6 P2 C29 102.4(2)
C23 P2 C29 107.9(2)
C6 P2 Pt1 121.91(17)
C23 P2 Pt1 116.14(17)
C29 P2 Pt1 106.09(18)
O1 S1 O2 115.4(2)
O1 S1 N1 110.9(2)
O2 S1 N1 112.9(2)
O1 S1 C41 111.7(2)
O2 S1 C41 109.5(2)
N1 S1 C41 94.6(2)
C35 N1 S1 114.2(3)
C35 N1 Pt1 117.6(3)
S1 N1 Pt1 128.0(2)
C5 C1 C2 107.1(5)
C5 C1 P1 130.1(4)
C2 C1 P1 122.7(4)
C5 C1 Fe1 70.3(3)
C2 C1 Fe1 70.0(3)
P1 C1 Fe1 121.9(3)
C3 C2 C1 107.7(5)
C3 C2 Fe1 70.6(3)
C1 C2 Fe1 68.2(3)
C4 C3 C2 109.1(5)
C4 C3 Fe1 70.0(3)
C2 C3 Fe1 69.3(3)
C3 C4 C5 108.6(5)
C3 C4 Fe1 70.3(3)
C5 C4 Fe1 69.0(3)
C1 C5 C4 107.5(5)
C1 C5 Fe1 68.5(3)
C4 C5 Fe1 70.1(3)
C7 C6 C10 107.8(5)
C7 C6 P2 124.9(4)
C10 C6 P2 127.2(4)
C7 C6 Fe1 71.1(3)
C10 C6 Fe1 70.4(3)
P2 C6 Fe1 126.1(3)
C8 C7 C6 107.9(5)
C8 C7 Fe1 70.7(3)
C6 C7 Fe1 67.7(3)
C9 C8 C7 108.7(5)
C9 C8 Fe1 70.5(3)
C7 C8 Fe1 69.0(3)
C8 C9 C10 108.4(5)
C8 C9 Fe1 70.0(3)
C10 C9 Fe1 68.1(3)
C9 C10 C6 107.2(5)
C9 C10 Fe1 71.2(3)
C6 C10 Fe1 67.9(3)
C12 C11 C16 118.6(5)
C12 C11 P1 120.5(4)
C16 C11 P1 120.9(4)
C13 C12 C11 120.5(5)
C12 C13 C14 120.2(5)
C15 C14 C13 119.6(5)
C14 C15 C16 120.2(5)
C15 C16 C11 120.9(5)
C18 C17 C22 119.9(5)
C18 C17 P1 122.4(4)
C22 C17 P1 117.7(4)
C17 C18 C19 119.8(5)
C20 C19 C18 120.0(6)
C19 C20 C21 120.9(5)
C20 C21 C22 119.4(6)
C21 C22 C17 119.9(5)
C28 C23 C24 118.6(5)
C28 C23 P2 119.2(4)
C24 C23 P2 122.2(4)
C25 C24 C23 121.1(5)
C24 C25 C26 120.0(5)
C27 C26 C25 119.9(5)
C26 C27 C28 120.3(5)
C23 C28 C27 120.1(5)
C30 C29 C34 118.9(5)
C30 C29 P2 119.3(4)
C34 C29 P2 121.5(4)
C31 C30 C29 120.6(5)
C32 C31 C30 120.1(5)
C31 C32 C33 120.4(5)
C32 C33 C34 120.9(5)
C33 C34 C29 119.1(5)
O3 C35 N1 125.5(5)
O3 C35 C36 124.9(5)
N1 C35 C36 109.6(4)
C41 C36 C37 119.7(5)
C41 C36 C35 112.8(4)
C37 C36 C35 127.5(5)
C36 C37 C38 118.0(6)
C37 C38 C39 121.3(6)
C40 C39 C38 121.2(6)
C39 C40 C41 116.8(6)
C36 C41 C40 123.0(5)
C36 C41 S1 108.6(4)
C40 C41 S1 128.3(5)

loop_
_geom_bond_atom_site_label_1
_geom_bond_atom_site_label_2
_geom_bond_distance
Pt1 N1 2.083(4)
Pt1 P2 2.2631(13)
Pt1 P1 2.2684(13)
Pt1 Cl1 2.3421(11)
Fe1 C6 2.003(5)
Fe1 C1 2.008(5)
Fe1 C5 2.031(5)
Fe1 C2 2.032(6)
Fe1 C10 2.036(5)
Fe1 C4 2.044(6)
Fe1 C3 2.048(6)
Fe1 C7 2.049(5)
Fe1 C8 2.071(6)
Fe1 C9 2.078(5)
P1 C1 1.808(5)
P1 C11 1.811(5)
P1 C17 1.835(5)
P2 C6 1.806(5)
P2 C23 1.820(5)
P2 C29 1.825(5)
S1 O1 1.429(3)
S1 O2 1.434(4)
S1 N1 1.639(4)
S1 C41 1.775(5)
N1 C35 1.384(6)
O3 C35 1.186(6)
C1 C5 1.421(7)
C1 C2 1.440(7)
C2 C3 1.401(8)
C3 C4 1.389(9)
C4 C5 1.423(8)
C6 C7 1.426(7)
C6 C10 1.437(7)
C7 C8 1.420(8)
C8 C9 1.404(8)
C9 C10 1.431(8)
C11 C12 1.387(7)
C11 C16 1.398(7)
C12 C13 1.382(7)
C13 C14 1.397(8)
C14 C15 1.374(8)
C15 C16 1.379(7)
C17 C18 1.383(7)
C17 C22 1.398(7)
C18 C19 1.387(7)
C19 C20 1.378(8)
C20 C21 1.380(8)
C21 C22 1.390(7)
C23 C28 1.386(7)
C23 C24 1.391(7)
C24 C25 1.375(7)
C25 C26 1.378(8)
C26 C27 1.377(8)
C27 C28 1.392(7)
C29 C30 1.384(7)
C29 C34 1.397(7)
C30 C31 1.378(7)
C31 C32 1.360(8)
C32 C33 1.364(8)
C33 C34 1.385(8)
C35 C36 1.514(7)
C36 C41 1.372(8)
C36 C37 1.375(7)
C37 C38 1.377(8)
C38 C39 1.383(9)
C39 C40 1.364(8)
C40 C41 1.380(7)

loop_
_geom_torsion_atom_site_label_1
_geom_torsion_atom_site_label_2
_geom_torsion_atom_site_label_3
_geom_torsion_atom_site_label_4
_geom_torsion
N1 Pt1 P1 C1 123.2(2)
P2 Pt1 P1 C1 -48.49(19)
Cl1 Pt1 P1 C1 -166.9(5)
N1 Pt1 P1 C11 -114.7(2)
P2 Pt1 P1 C11 73.69(18)
Cl1 Pt1 P1 C11 -44.8(5)
N1 Pt1 P1 C17 1.4(2)
P2 Pt1 P1 C17 -170.29(19)
Cl1 Pt1 P1 C17 71.3(5)
N1 Pt1 P2 C6 -125.0(6)
P1 Pt1 P2 C6 13.8(2)
Cl1 Pt1 P2 C6 -171.1(2)
N1 Pt1 P2 C23 111.2(6)
P1 Pt1 P2 C23 -109.93(19)
Cl1 Pt1 P2 C23 65.14(18)
N1 Pt1 P2 C29 -8.7(6)
P1 Pt1 P2 C29 130.18(18)
Cl1 Pt1 P2 C29 -54.76(18)
O1 S1 N1 C35 120.4(4)
O2 S1 N1 C35 -108.4(4)
C41 S1 N1 C35 5.1(4)
O1 S1 N1 Pt1 -64.4(3)
O2 S1 N1 Pt1 66.8(3)
C41 S1 N1 Pt1 -179.7(3)
P2 Pt1 N1 C35 70.4(7)
P1 Pt1 N1 C35 -69.2(3)
Cl1 Pt1 N1 C35 116.1(3)
P2 Pt1 N1 S1 -104.6(5)
P1 Pt1 N1 S1 115.8(3)
Cl1 Pt1 N1 S1 -59.0(3)
C11 P1 C1 C5 19.6(6)
C17 P1 C1 C5 -86.6(5)
Pt1 P1 C1 C5 144.8(4)
C11 P1 C1 C2 -156.2(4)
C17 P1 C1 C2 97.6(4)
Pt1 P1 C1 C2 -31.0(5)
C11 P1 C1 Fe1 -70.7(3)
C17 P1 C1 Fe1 -176.8(3)
Pt1 P1 C1 Fe1 54.5(3)
C6 Fe1 C1 C5 -142.4(3)
C2 Fe1 C1 C5 117.5(4)
C10 Fe1 C1 C5 -178.9(3)
C4 Fe1 C1 C5 37.8(4)
C3 Fe1 C1 C5 80.4(4)
C7 Fe1 C1 C5 -98.5(3)
C8 Fe1 C1 C5 -62.6(5)
C9 Fe1 C1 C5 -79(4)
C6 Fe1 C1 C2 100.0(3)
C5 Fe1 C1 C2 -117.5(4)
C10 Fe1 C1 C2 63.6(4)
C4 Fe1 C1 C2 -79.7(3)
C3 Fe1 C1 C2 -37.1(3)
C7 Fe1 C1 C2 143.9(3)
C8 Fe1 C1 C2 179.9(3)
C9 Fe1 C1 C2 164(4)
C6 Fe1 C1 P1 -16.7(4)
C5 Fe1 C1 P1 125.7(5)
C2 Fe1 C1 P1 -116.8(4)
C10 Fe1 C1 P1 -53.2(5)
C4 Fe1 C1 P1 163.5(4)
C3 Fe1 C1 P1 -153.9(4)
C7 Fe1 C1 P1 27.1(4)
C8 Fe1 C1 P1 63.1(5)
C9 Fe1 C1 P1 47(4)
C5 C1 C2 C3 -1.1(6)
P1 C1 C2 C3 175.6(4)
Fe1 C1 C2 C3 59.7(4)
C5 C1 C2 Fe1 -60.8(4)
P1 C1 C2 Fe1 115.8(4)
C6 Fe1 C2 C3 144.3(3)
C1 Fe1 C2 C3 -119.3(5)
C5 Fe1 C2 C3 -80.5(4)
C10 Fe1 C2 C3 99.3(4)
C4 Fe1 C2 C3 -36.4(4)
C7 Fe1 C2 C3 -177.5(4)
C8 Fe1 C2 C3 -129(23)
C9 Fe1 C2 C3 62.0(5)
C6 Fe1 C2 C1 -96.4(3)
C5 Fe1 C2 C1 38.7(3)
C10 Fe1 C2 C1 -141.4(3)
C4 Fe1 C2 C1 82.9(3)
C3 Fe1 C2 C1 119.3(5)
C7 Fe1 C2 C1 -58.2(4)
C8 Fe1 C2 C1 -9(23)
C9 Fe1 C2 C1 -178.7(3)
C1 C2 C3 C4 0.5(6)
Fe1 C2 C3 C4 58.8(4)
C1 C2 C3 Fe1 -58.3(4)
C6 Fe1 C3 C4 -178.2(3)
C1 Fe1 C3 C4 -82.1(4)
C5 Fe1 C3 C4 -37.7(3)
C2 Fe1 C3 C4 -120.6(5)
C10 Fe1 C3 C4 141.2(3)
C7 Fe1 C3 C4 -49(8)
C8 Fe1 C3 C4 58.7(5)
C9 Fe1 C3 C4 96.8(4)
C6 Fe1 C3 C2 -57.6(5)
C1 Fe1 C3 C2 38.5(3)
C5 Fe1 C3 C2 82.9(4)
C10 Fe1 C3 C2 -98.1(4)
C4 Fe1 C3 C2 120.6(5)
C7 Fe1 C3 C2 72(8)
C8 Fe1 C3 C2 179.3(4)
C9 Fe1 C3 C2 -142.6(3)
C2 C3 C4 C5 0.2(7)
Fe1 C3 C4 C5 58.6(4)
C2 C3 C4 Fe1 -58.4(4)
C6 Fe1 C4 C3 73(12)
C1 Fe1 C4 C3 81.9(4)
C5 Fe1 C4 C3 120.0(5)
C2 Fe1 C4 C3 36.8(3)
C10 Fe1 C4 C3 -62.0(5)
C7 Fe1 C4 C3 178.0(4)
C8 Fe1 C4 C3 -143.8(4)
C9 Fe1 C4 C3 -100.9(4)
C6 Fe1 C4 C5 -47(12)
C1 Fe1 C4 C5 -38.1(3)
C2 Fe1 C4 C5 -83.1(4)
C10 Fe1 C4 C5 178.0(3)
C3 Fe1 C4 C5 -120.0(5)
C7 Fe1 C4 C5 58.1(5)
C8 Fe1 C4 C5 96.2(4)
C9 Fe1 C4 C5 139.1(4)
C2 C1 C5 C4 1.2(6)
P1 C1 C5 C4 -175.1(4)
Fe1 C1 C5 C4 -59.5(4)
C2 C1 C5 Fe1 60.7(3)
P1 C1 C5 Fe1 -115.6(4)
C3 C4 C5 C1 -0.9(6)
Fe1 C4 C5 C1 58.5(4)
C3 C4 C5 Fe1 -59.4(4)
C6 Fe1 C5 C1 59.5(5)
C2 Fe1 C5 C1 -39.2(3)
C10 Fe1 C5 C1 148(9)
C4 Fe1 C5 C1 -119.1(5)
C3 Fe1 C5 C1 -82.5(4)
C7 Fe1 C5 C1 97.1(3)
C8 Fe1 C5 C1 140.3(3)
C9 Fe1 C5 C1 175.7(3)
C6 Fe1 C5 C4 178.7(4)
C1 Fe1 C5 C4 119.1(5)
C2 Fe1 C5 C4 79.9(4)
C10 Fe1 C5 C4 -93(9)
C3 Fe1 C5 C4 36.6(4)
C7 Fe1 C5 C4 -143.7(4)
C8 Fe1 C5 C4 -100.6(4)
C9 Fe1 C5 C4 -65.1(5)
C23 P2 C6 C7 59.4(5)
C29 P2 C6 C7 170.7(4)
Pt1 P2 C6 C7 -71.2(5)
C23 P2 C6 C10 -117.6(5)
C29 P2 C6 C10 -6.3(5)
Pt1 P2 C6 C10 111.9(4)
C23 P2 C6 Fe1 150.5(3)
C29 P2 C6 Fe1 -98.1(3)
Pt1 P2 C6 Fe1 20.0(4)
C1 Fe1 C6 C7 97.5(3)
C5 Fe1 C6 C7 60.4(4)
C2 Fe1 C6 C7 142.2(3)
C10 Fe1 C6 C7 -117.6(4)
C4 Fe1 C6 C7 107(12)
C3 Fe1 C6 C7 178.0(3)
C8 Fe1 C6 C7 -37.1(3)
C9 Fe1 C6 C7 -79.7(3)
C1 Fe1 C6 C10 -144.8(3)
C5 Fe1 C6 C10 178.0(3)
C2 Fe1 C6 C10 -100.1(3)
C4 Fe1 C6 C10 -136(12)
C3 Fe1 C6 C10 -64.4(4)
C7 Fe1 C6 C10 117.6(4)
C8 Fe1 C6 C10 80.5(3)
C9 Fe1 C6 C10 38.0(3)
C1 Fe1 C6 P2 -22.4(4)
C5 Fe1 C6 P2 -59.6(5)
C2 Fe1 C6 P2 22.3(4)
C10 Fe1 C6 P2 122.4(5)
C4 Fe1 C6 P2 -13(12)
C3 Fe1 C6 P2 58.0(5)
C7 Fe1 C6 P2 -120.0(5)
C8 Fe1 C6 P2 -157.1(4)
C9 Fe1 C6 P2 160.3(4)
C10 C6 C7 C8 -1.7(6)
P2 C6 C7 C8 -179.2(4)
Fe1 C6 C7 C8 59.5(4)
C10 C6 C7 Fe1 -61.2(3)
P2 C6 C7 Fe1 121.3(4)
C6 Fe1 C7 C8 -119.7(5)
C1 Fe1 C7 C8 142.4(3)
C5 Fe1 C7 C8 98.4(4)
C2 Fe1 C7 C8 179.3(4)
C10 Fe1 C7 C8 -80.5(4)
C4 Fe1 C7 C8 62.1(5)
C3 Fe1 C7 C8 109(8)
C9 Fe1 C7 C8 -36.6(3)
C1 Fe1 C7 C6 -98.0(3)
C5 Fe1 C7 C6 -141.9(3)
C2 Fe1 C7 C6 -61.0(4)
C10 Fe1 C7 C6 39.1(3)
C4 Fe1 C7 C6 -178.2(3)
C3 Fe1 C7 C6 -131(8)
C8 Fe1 C7 C6 119.7(5)
C9 Fe1 C7 C6 83.1(3)
C6 C7 C8 C9 1.8(6)
Fe1 C7 C8 C9 59.4(4)
C6 C7 C8 Fe1 -57.6(4)
C6 Fe1 C8 C9 -82.2(3)
C1 Fe1 C8 C9 -178.7(3)
C5 Fe1 C8 C9 142.6(3)
C2 Fe1 C8 C9 -170(100)
C10 Fe1 C8 C9 -37.2(3)
C4 Fe1 C8 C9 98.5(4)
C3 Fe1 C8 C9 62.4(5)
C7 Fe1 C8 C9 -120.1(5)
C6 Fe1 C8 C7 37.9(3)
C1 Fe1 C8 C7 -58.6(5)
C5 Fe1 C8 C7 -97.3(4)
C2 Fe1 C8 C7 -49(23)
C10 Fe1 C8 C7 82.9(4)
C4 Fe1 C8 C7 -141.3(3)
C3 Fe1 C8 C7 -177.5(4)
C9 Fe1 C8 C7 120.1(5)
C7 C8 C9 C10 -1.2(6)
Fe1 C8 C9 C10 57.3(4)
C7 C8 C9 Fe1 -58.5(4)
C6 Fe1 C9 C8 81.7(4)
C1 Fe1 C9 C8 17(4)
C5 Fe1 C9 C8 -58.5(5)
C2 Fe1 C9 C8 179.8(4)
C10 Fe1 C9 C8 120.6(5)
C4 Fe1 C9 C8 -98.4(4)
C3 Fe1 C9 C8 -141.7(4)
C7 Fe1 C9 C8 37.3(3)
C6 Fe1 C9 C10 -38.8(3)
C1 Fe1 C9 C10 -104(4)
C5 Fe1 C9 C10 -179.1(3)
C2 Fe1 C9 C10 59.2(5)
C4 Fe1 C9 C10 141.0(3)
C3 Fe1 C9 C10 97.7(4)
C7 Fe1 C9 C10 -83.3(3)
C8 Fe1 C9 C10 -120.6(5)
C8 C9 C10 C6 0.1(6)
Fe1 C9 C10 C6 58.6(3)
C8 C9 C10 Fe1 -58.5(4)
C7 C6 C10 C9 1.0(6)
P2 C6 C10 C9 178.4(4)
Fe1 C6 C10 C9 -60.7(4)
C7 C6 C10 Fe1 61.7(4)
P2 C6 C10 Fe1 -120.9(4)
C6 Fe1 C10 C9 118.4(5)
C1 Fe1 C10 C9 175.6(4)
C5 Fe1 C10 C9 29(9)
C2 Fe1 C10 C9 -144.3(3)
C4 Fe1 C10 C9 -62.9(5)
C3 Fe1 C10 C9 -100.6(4)
C7 Fe1 C10 C9 79.7(3)
C8 Fe1 C10 C9 36.2(3)
C1 Fe1 C10 C6 57.3(5)
C5 Fe1 C10 C6 -89(9)
C2 Fe1 C10 C6 97.4(3)
C4 Fe1 C10 C6 178.7(4)
C3 Fe1 C10 C6 141.0(3)
C7 Fe1 C10 C6 -38.7(3)
C8 Fe1 C10 C6 -82.1(3)
C9 Fe1 C10 C6 -118.4(5)
C1 P1 C11 C12 -60.1(5)
C17 P1 C11 C12 47.4(5)
Pt1 P1 C11 C12 172.3(4)
C1 P1 C11 C16 121.1(4)
C17 P1 C11 C16 -131.4(4)
Pt1 P1 C11 C16 -6.5(5)
C16 C11 C12 C13 -2.8(7)
P1 C11 C12 C13 178.4(4)
C11 C12 C13 C14 1.6(8)
C12 C13 C14 C15 0.7(8)
C13 C14 C15 C16 -1.7(8)
C14 C15 C16 C11 0.4(8)
C12 C11 C16 C15 1.8(7)
P1 C11 C16 C15 -179.4(4)
C1 P1 C17 C18 -15.0(5)
C11 P1 C17 C18 -124.8(4)
Pt1 P1 C17 C18 113.3(4)
C1 P1 C17 C22 165.7(4)
C11 P1 C17 C22 55.9(4)
Pt1 P1 C17 C22 -66.0(4)
C22 C17 C18 C19 0.5(8)
P1 C17 C18 C19 -178.9(4)
C17 C18 C19 C20 0.5(8)
C18 C19 C20 C21 0.2(9)
C19 C20 C21 C22 -2.0(9)
C20 C21 C22 C17 2.9(8)
C18 C17 C22 C21 -2.2(8)
P1 C17 C22 C21 177.2(4)
C6 P2 C23 C28 35.8(5)
C29 P2 C23 C28 -71.3(5)
Pt1 P2 C23 C28 169.8(4)
C6 P2 C23 C24 -141.0(4)
C29 P2 C23 C24 111.9(4)
Pt1 P2 C23 C24 -7.0(5)
C28 C23 C24 C25 -0.2(7)
P2 C23 C24 C25 176.6(4)
C23 C24 C25 C26 0.5(8)
C24 C25 C26 C27 -0.4(8)
C25 C26 C27 C28 -0.1(9)
C24 C23 C28 C27 -0.3(8)
P2 C23 C28 C27 -177.2(4)
C26 C27 C28 C23 0.4(9)
C6 P2 C29 C30 70.3(5)
C23 P2 C29 C30 176.4(4)
Pt1 P2 C29 C30 -58.5(5)
C6 P2 C29 C34 -114.9(5)
C23 P2 C29 C34 -8.9(5)
Pt1 P2 C29 C34 116.2(4)
C34 C29 C30 C31 2.6(8)
P2 C29 C30 C31 177.5(4)
C29 C30 C31 C32 -1.5(9)
C30 C31 C32 C33 -0.6(9)
C31 C32 C33 C34 1.6(10)
C32 C33 C34 C29 -0.4(9)
C30 C29 C34 C33 -1.7(8)
P2 C29 C34 C33 -176.5(5)
S1 N1 C35 O3 177.8(4)
Pt1 N1 C35 O3 2.0(7)
S1 N1 C35 C36 -4.3(5)
Pt1 N1 C35 C36 179.9(3)
O3 C35 C36 C41 178.8(5)
N1 C35 C36 C41 0.9(6)
O3 C35 C36 C37 -1.2(9)
N1 C35 C36 C37 -179.1(5)
C41 C36 C37 C38 1.4(8)
C35 C36 C37 C38 -178.5(5)
C36 C37 C38 C39 -2.1(9)
C37 C38 C39 C40 1.8(10)
C38 C39 C40 C41 -0.7(9)
C37 C36 C41 C40 -0.4(8)
C35 C36 C41 C40 179.5(5)
C37 C36 C41 S1 -177.4(4)
C35 C36 C41 S1 2.5(5)
C39 C40 C41 C36 0.0(8)
C39 C40 C41 S1 176.5(4)
O1 S1 C41 C36 -118.9(4)
O2 S1 C41 C36 111.9(4)
N1 S1 C41 C36 -4.3(4)
O1 S1 C41 C40 64.3(5)
O2 S1 C41 C40 -64.9(5)
N1 S1 C41 C40 178.9(5)
